data_7212132
loop_
_publ_author_name
'Tao, Youtian'
'Wang, Qiang'
'Ao, Liang'
'Zhong, Cheng'
'Qin, Jingui'
'Yang, Chuluo'
'Ma, Dongge'

_publ_section_title
;
 Molecular design of host materials based on triphenylamine/oxadiazole
 hybrids for excellent deep-red phosphorescent organic light-emitting
 diodes
;
_journal_issue 9
_journal_name_full 'Journal of Materials Chemistry'
_journal_page_first 1759
_journal_paper_doi 10.1039/b920227g
_journal_volume 20
_journal_year 2010
_chemical_formula_sum 'C50 H36 N4 O'
_chemical_formula_weight 708.83
_chemical_name_systematic
;
?
;
_space_group_IT_number 14
_symmetry_cell_setting monoclinic
_symmetry_space_group_name_Hall '-P 2ybc'
_symmetry_space_group_name_H-M 'P 1 21/c 1'
_atom_sites_solution_hydrogens geom
_atom_sites_solution_primary direct
_atom_sites_solution_secondary difmap
_audit_creation_method SHELXL-97
_cell_angle_alpha 90.00
_cell_angle_beta 115.5740(10)
_cell_angle_gamma 90.00
_cell_formula_units_Z 4
_cell_length_a 17.0777(5)
_cell_length_b 14.5272(5)
_cell_length_c 16.8848(5)
_cell_measurement_reflns_used 1791
_cell_measurement_temperature 298(2)
_cell_measurement_theta_max 19.78
_cell_measurement_theta_min 2.42
_cell_volume 3778.6(2)
_computing_cell_refinement 'Bruker SMART'
_computing_data_collection 'Bruker SMART'
_computing_data_reduction 'Bruker SAINT'
_computing_molecular_graphics 'Bruker SHELXTL'
_computing_publication_material 'Bruker SHELXTL'
_computing_structure_refinement 'SHELXL-97 (Sheldrick, 1997)'
_computing_structure_solution 'SHELXS-97 (Sheldrick, 1990)'
_diffrn_ambient_temperature 298(2)
_diffrn_measured_fraction_theta_full 0.998
_diffrn_measured_fraction_theta_max 0.998
_diffrn_measurement_device_type 'CCD area detector'
_diffrn_measurement_method 'phi and omega scans'
_diffrn_radiation_monochromator graphite
_diffrn_radiation_source 'fine-focus sealed tube'
_diffrn_radiation_type MoK\a
_diffrn_radiation_wavelength 0.71073
_diffrn_reflns_av_R_equivalents 0.0731
_diffrn_reflns_av_sigmaI/netI 0.0872
_diffrn_reflns_limit_h_max 21
_diffrn_reflns_limit_h_min -20
_diffrn_reflns_limit_k_max 17
_diffrn_reflns_limit_k_min -17
_diffrn_reflns_limit_l_max 20
_diffrn_reflns_limit_l_min -18
_diffrn_reflns_number 23872
_diffrn_reflns_theta_full 26.00
_diffrn_reflns_theta_max 26.00
_diffrn_reflns_theta_min 1.32
_exptl_absorpt_coefficient_mu 0.075
_exptl_absorpt_correction_T_max 0.9925
_exptl_absorpt_correction_T_min 0.9830
_exptl_absorpt_correction_type none
_exptl_crystal_colour colorless
_exptl_crystal_density_diffrn 1.246
_exptl_crystal_density_meas 0
_exptl_crystal_density_method 'not measured'
_exptl_crystal_description block
_exptl_crystal_F_000 1488
_exptl_crystal_size_max 0.23
_exptl_crystal_size_mid 0.12
_exptl_crystal_size_min 0.10
_refine_diff_density_max 0.188
_refine_diff_density_min -0.172
_refine_diff_density_rms 0.041
_refine_ls_extinction_method none
_refine_ls_goodness_of_fit_ref 0.990
_refine_ls_hydrogen_treatment constr
_refine_ls_matrix_type full
_refine_ls_number_parameters 496
_refine_ls_number_reflns 7415
_refine_ls_number_restraints 0
_refine_ls_restrained_S_all 0.990
_refine_ls_R_factor_all 0.1296
_refine_ls_R_factor_gt 0.0606
_refine_ls_shift/su_max 0.001
_refine_ls_shift/su_mean 0.000
_refine_ls_structure_factor_coef Fsqd
_refine_ls_weighting_details 'calc w=1/[\s^2^(Fo^2^)+(0.0662P)^2^+0.0000P] where P=(Fo^2^+2Fc^2^)/3'
_refine_ls_weighting_scheme calc
_refine_ls_wR_factor_gt 0.1268
_refine_ls_wR_factor_ref 0.1612
_reflns_number_gt 4010
_reflns_number_total 7415
_reflns_threshold_expression >2sigma(I)
_cod_data_source_file b920227g.txt
_cod_data_source_block t
_cod_depositor_comments
;
The following automatic conversions were performed:

'_symmetry_cell_setting' value 'Monoclinic' changed to 'monoclinic'
according to /home/saulius/struct/CIF-dictionaries/cif_core.dic
dictionary named 'cif_core.dic' version 2.4.2 from 2011-04-26.

Automatic conversion script
Id: cif_fix_values 1891 2012-01-12 08:04:46Z andrius 
;
_cod_original_sg_symbol_H-M P2(1)/c
_cod_database_code 7212132

loop_
_symmetry_equiv_pos_as_xyz
'x, y, z'
'-x, y+1/2, -z+1/2'
'-x, -y, -z'
'x, -y-1/2, z-1/2'

loop_
_atom_site_label
_atom_site_type_symbol
_atom_site_fract_x
_atom_site_fract_y
_atom_site_fract_z
_atom_site_U_iso_or_equiv
_atom_site_adp_type
_atom_site_occupancy
_atom_site_symmetry_multiplicity
_atom_site_calc_flag
_atom_site_refinement_flags
C1 C 0.26391(16) 0.40812(17) 0.39789(17) 0.0396(6) Uani 1 1 d .
C2 C 0.14142(17) 0.40219(17) 0.40239(18) 0.0400(6) Uani 1 1 d .
C3 C 0.04946(16) 0.42185(17) 0.37432(18) 0.0407(7) Uani 1 1 d .
C4 C 0.01171(18) 0.40837(18) 0.43127(19) 0.0508(7) Uani 1 1 d .
H4 H 0.0444 0.3861 0.4877 0.061 Uiso 1 1 calc R
C5 C -0.07507(19) 0.4284(2) 0.4033(2) 0.0557(8) Uani 1 1 d .
H5 H -0.1008 0.4194 0.4413 0.067 Uiso 1 1 calc R
C6 C -0.12435(18) 0.46155(19) 0.3200(2) 0.0529(8) Uani 1 1 d .
H6 H -0.1827 0.4751 0.3028 0.063 Uiso 1 1 calc R
C7 C -0.08799(16) 0.47508(17) 0.26141(18) 0.0436(7) Uani 1 1 d .
C8 C -0.00044(16) 0.45499(17) 0.29008(18) 0.0440(7) Uani 1 1 d .
H8 H 0.0254 0.4639 0.2521 0.053 Uiso 1 1 calc R
C9 C -0.14163(16) 0.50916(18) 0.17036(18) 0.0436(7) Uani 1 1 d .
C10 C -0.22076(18) 0.4669(2) 0.1182(2) 0.0607(8) Uani 1 1 d .
H10 H -0.2394 0.4171 0.1402 0.073 Uiso 1 1 calc R
C11 C -0.27158(19) 0.4984(3) 0.0346(2) 0.0705(10) Uani 1 1 d .
H11 H -0.3240 0.4693 0.0007 0.085 Uiso 1 1 calc R
C12 C -0.2458(2) 0.5724(2) 0.0007(2) 0.0668(9) Uani 1 1 d .
H12 H -0.2803 0.5932 -0.0559 0.080 Uiso 1 1 calc R
C13 C -0.16813(19) 0.6152(2) 0.05166(19) 0.0543(8) Uani 1 1 d .
H13 H -0.1506 0.6655 0.0291 0.065 Uiso 1 1 calc R
C14 C -0.11570(16) 0.58466(18) 0.13590(18) 0.0418(7) Uani 1 1 d .
C15 C -0.03818(17) 0.68918(17) 0.25722(17) 0.0417(7) Uani 1 1 d .
C16 C -0.11280(18) 0.73324(18) 0.24852(19) 0.0493(7) Uani 1 1 d .
H16 H -0.1627 0.7288 0.1960 0.059 Uiso 1 1 calc R
C17 C -0.1145(2) 0.78401(19) 0.3169(2) 0.0609(8) Uani 1 1 d .
H17 H -0.1658 0.8120 0.3107 0.073 Uiso 1 1 calc R
C18 C -0.0406(2) 0.7934(2) 0.3941(2) 0.0697(9) Uani 1 1 d .
H18 H -0.0411 0.8283 0.4400 0.084 Uiso 1 1 calc R
C19 C 0.0335(2) 0.7505(2) 0.4020(2) 0.0799(11) Uani 1 1 d .
H19 H 0.0838 0.7573 0.4538 0.096 Uiso 1 1 calc R
C20 C 0.0359(2) 0.6975(2) 0.33545(19) 0.0646(9) Uani 1 1 d .
H20 H 0.0868 0.6675 0.3430 0.077 Uiso 1 1 calc R
C21 C 0.03037(16) 0.63375(18) 0.16232(16) 0.0418(7) Uani 1 1 d .
C22 C 0.08771(18) 0.70722(19) 0.18125(19) 0.0551(8) Uani 1 1 d .
H22 H 0.0820 0.7577 0.2122 0.066 Uiso 1 1 calc R
C23 C 0.15329(19) 0.7051(2) 0.1540(2) 0.0662(9) Uani 1 1 d .
H23 H 0.1916 0.7544 0.1675 0.079 Uiso 1 1 calc R
C24 C 0.1633(2) 0.6328(3) 0.1078(2) 0.0641(9) Uani 1 1 d .
H24 H 0.2074 0.6328 0.0896 0.077 Uiso 1 1 calc R
C25 C 0.10697(19) 0.5601(2) 0.08878(18) 0.0585(8) Uani 1 1 d .
H25 H 0.1133 0.5102 0.0575 0.070 Uiso 1 1 calc R
C26 C 0.04116(18) 0.55983(19) 0.11532(17) 0.0492(7) Uani 1 1 d .
H26 H 0.0036 0.5098 0.1017 0.059 Uiso 1 1 calc R
C27 C 0.32534(16) 0.43653(17) 0.36371(17) 0.0404(6) Uani 1 1 d .
C28 C 0.29631(18) 0.4869(2) 0.28626(19) 0.0550(8) Uani 1 1 d .
H28 H 0.2386 0.5053 0.2580 0.066 Uiso 1 1 calc R
C29 C 0.35362(19) 0.5093(2) 0.25162(19) 0.0603(8) Uani 1 1 d .
H29 H 0.3345 0.5430 0.1998 0.072 Uiso 1 1 calc R
C30 C 0.43894(18) 0.48208(19) 0.29337(19) 0.0520(8) Uani 1 1 d .
H30 H 0.4767 0.4971 0.2689 0.062 Uiso 1 1 calc R
C31 C 0.47002(16) 0.43236(17) 0.37169(17) 0.0390(6) Uani 1 1 d .
C32 C 0.41233(16) 0.41079(16) 0.40677(17) 0.0398(6) Uani 1 1 d .
H32 H 0.4319 0.3788 0.4596 0.048 Uiso 1 1 calc R
C33 C 0.56237(16) 0.40318(17) 0.41223(16) 0.0382(6) Uani 1 1 d .
C34 C 0.62488(17) 0.46506(18) 0.41212(16) 0.0449(7) Uani 1 1 d .
H34 H 0.6080 0.5243 0.3907 0.054 Uiso 1 1 calc R
C35 C 0.71056(18) 0.4405(2) 0.44287(19) 0.0530(8) Uani 1 1 d .
H35 H 0.7509 0.4828 0.4416 0.064 Uiso 1 1 calc R
C36 C 0.73688(18) 0.3541(2) 0.47538(19) 0.0610(8) Uani 1 1 d .
H36 H 0.7950 0.3374 0.4962 0.073 Uiso 1 1 calc R
C37 C 0.67728(18) 0.2920(2) 0.47719(19) 0.0565(8) Uani 1 1 d .
H37 H 0.6955 0.2333 0.4996 0.068 Uiso 1 1 calc R
C38 C 0.58999(16) 0.31529(18) 0.44607(17) 0.0425(7) Uani 1 1 d .
C39 C 0.55148(17) 0.21057(19) 0.53467(19) 0.0466(7) Uani 1 1 d .
C40 C 0.58872(19) 0.2668(2) 0.6081(2) 0.0609(8) Uani 1 1 d .
H40 H 0.5967 0.3291 0.6012 0.073 Uiso 1 1 calc R
C41 C 0.6138(2) 0.2312(3) 0.6907(2) 0.0748(10) Uani 1 1 d .
H41 H 0.6393 0.2695 0.7394 0.090 Uiso 1 1 calc R
C42 C 0.6018(2) 0.1396(3) 0.7025(2) 0.0839(12) Uani 1 1 d .
H42 H 0.6196 0.1157 0.7587 0.101 Uiso 1 1 calc R
C43 C 0.5633(2) 0.0839(3) 0.6304(3) 0.0851(11) Uani 1 1 d .
H43 H 0.5539 0.0221 0.6379 0.102 Uiso 1 1 calc R
C44 C 0.5381(2) 0.1188(2) 0.5465(2) 0.0669(9) Uani 1 1 d .
H44 H 0.5122 0.0804 0.4980 0.080 Uiso 1 1 calc R
C45 C 0.46370(17) 0.21459(16) 0.37268(18) 0.0422(7) Uani 1 1 d .
C46 C 0.4714(2) 0.2195(2) 0.2941(2) 0.0589(8) Uani 1 1 d .
H46 H 0.5229 0.2405 0.2943 0.071 Uiso 1 1 calc R
C47 C 0.4042(3) 0.1939(2) 0.2164(2) 0.0791(10) Uani 1 1 d .
H47 H 0.4098 0.2001 0.1643 0.095 Uiso 1 1 calc R
C48 C 0.3291(2) 0.1594(2) 0.2146(3) 0.0807(11) Uani 1 1 d .
H48 H 0.2840 0.1409 0.1620 0.097 Uiso 1 1 calc R
C49 C 0.3216(2) 0.1525(2) 0.2921(3) 0.0686(10) Uani 1 1 d .
H49 H 0.2710 0.1282 0.2916 0.082 Uiso 1 1 calc R
C50 C 0.38731(19) 0.18076(19) 0.3706(2) 0.0550(8) Uani 1 1 d .
H50 H 0.3802 0.1770 0.4220 0.066 Uiso 1 1 calc R
O1 O 0.18112(10) 0.44116(11) 0.35582(11) 0.0432(5) Uani 1 1 d .
N2 N 0.19318(14) 0.35122(15) 0.46581(15) 0.0470(6) Uani 1 1 d .
N1 N 0.27396(14) 0.35480(15) 0.46254(15) 0.0484(6) Uani 1 1 d .
N3 N -0.03774(13) 0.63399(14) 0.18786(14) 0.0428(6) Uani 1 1 d .
N4 N 0.53098(14) 0.24767(14) 0.45061(15) 0.0463(6) Uani 1 1 d .

loop_
_atom_site_aniso_label
_atom_site_aniso_U_11
_atom_site_aniso_U_22
_atom_site_aniso_U_33
_atom_site_aniso_U_23
_atom_site_aniso_U_13
_atom_site_aniso_U_12
C1 0.0310(15) 0.0413(16) 0.0425(17) -0.0017(13) 0.0121(13) 0.0026(12)
C2 0.0394(16) 0.0382(15) 0.0449(17) -0.0036(13) 0.0206(14) -0.0056(13)
C3 0.0405(16) 0.0391(15) 0.0448(18) -0.0019(13) 0.0206(15) -0.0014(13)
C4 0.0521(18) 0.0516(18) 0.0509(19) 0.0024(14) 0.0242(16) -0.0014(14)
C5 0.054(2) 0.0591(19) 0.071(2) -0.0024(17) 0.0438(19) 0.0006(16)
C6 0.0388(16) 0.0519(18) 0.075(2) -0.0008(17) 0.0308(17) 0.0014(14)
C7 0.0374(16) 0.0363(15) 0.0584(19) -0.0091(14) 0.0220(15) -0.0042(12)
C8 0.0389(16) 0.0449(16) 0.0560(19) -0.0035(14) 0.0280(15) -0.0031(13)
C9 0.0333(15) 0.0452(16) 0.0518(19) -0.0077(14) 0.0180(14) 0.0022(13)
C10 0.0419(18) 0.060(2) 0.073(2) -0.0115(18) 0.0188(18) -0.0091(16)
C11 0.0352(18) 0.082(3) 0.074(3) -0.027(2) 0.0043(18) -0.0047(18)
C12 0.048(2) 0.079(2) 0.056(2) -0.0108(19) 0.0055(17) 0.0096(18)
C13 0.0517(19) 0.0552(19) 0.051(2) -0.0071(16) 0.0173(17) 0.0056(16)
C14 0.0367(15) 0.0440(17) 0.0411(17) -0.0111(14) 0.0133(14) 0.0008(13)
C15 0.0478(17) 0.0355(15) 0.0407(17) -0.0013(13) 0.0180(15) -0.0004(13)
C16 0.0497(18) 0.0477(17) 0.0482(19) -0.0019(14) 0.0190(15) 0.0014(14)
C17 0.067(2) 0.053(2) 0.070(2) -0.0089(18) 0.037(2) 0.0060(17)
C18 0.092(3) 0.059(2) 0.059(2) -0.0146(18) 0.033(2) 0.005(2)
C19 0.081(3) 0.088(3) 0.047(2) -0.0199(19) 0.0052(19) 0.020(2)
C20 0.060(2) 0.067(2) 0.045(2) -0.0121(16) 0.0037(17) 0.0177(17)
C21 0.0371(15) 0.0456(17) 0.0392(16) 0.0065(13) 0.0130(14) 0.0037(13)
C22 0.0476(18) 0.0490(18) 0.065(2) 0.0037(15) 0.0215(17) 0.0017(15)
C23 0.0450(19) 0.067(2) 0.086(3) 0.022(2) 0.0275(19) 0.0038(17)
C24 0.049(2) 0.087(3) 0.062(2) 0.028(2) 0.0295(18) 0.0214(19)
C25 0.0527(19) 0.080(2) 0.0420(19) 0.0054(16) 0.0200(16) 0.0174(18)
C26 0.0471(17) 0.0555(18) 0.0421(17) -0.0050(14) 0.0167(15) 0.0030(14)
C27 0.0381(16) 0.0393(16) 0.0404(17) 0.0007(13) 0.0138(14) 0.0020(12)
C28 0.0375(17) 0.066(2) 0.056(2) 0.0115(16) 0.0150(16) 0.0069(15)
C29 0.0478(18) 0.076(2) 0.053(2) 0.0258(17) 0.0173(16) 0.0120(16)
C30 0.0459(18) 0.0588(19) 0.056(2) 0.0106(15) 0.0262(16) 0.0027(15)
C31 0.0378(15) 0.0367(15) 0.0412(17) -0.0004(13) 0.0158(14) 0.0000(12)
C32 0.0394(16) 0.0385(15) 0.0375(16) 0.0000(12) 0.0130(14) 0.0001(12)
C33 0.0332(14) 0.0425(16) 0.0386(16) -0.0031(13) 0.0153(13) -0.0043(12)
C34 0.0472(18) 0.0441(16) 0.0446(17) -0.0069(13) 0.0211(14) -0.0044(14)
C35 0.0380(17) 0.062(2) 0.060(2) -0.0115(17) 0.0225(15) -0.0124(15)
C36 0.0329(17) 0.082(2) 0.064(2) 0.0028(18) 0.0176(16) 0.0035(17)
C37 0.0427(18) 0.0581(19) 0.065(2) 0.0134(16) 0.0200(16) 0.0088(15)
C38 0.0364(16) 0.0483(17) 0.0432(17) 0.0012(13) 0.0176(14) -0.0009(13)
C39 0.0451(17) 0.0475(18) 0.052(2) 0.0078(15) 0.0254(16) 0.0069(14)
C40 0.061(2) 0.067(2) 0.058(2) 0.0052(18) 0.0304(19) 0.0008(17)
C41 0.068(2) 0.104(3) 0.056(2) 0.000(2) 0.031(2) 0.002(2)
C42 0.090(3) 0.113(3) 0.056(3) 0.029(2) 0.038(2) 0.022(3)
C43 0.114(3) 0.074(3) 0.076(3) 0.028(2) 0.049(3) 0.014(2)
C44 0.089(3) 0.051(2) 0.062(2) 0.0084(17) 0.035(2) 0.0086(18)
C45 0.0386(16) 0.0350(15) 0.0524(19) -0.0009(13) 0.0190(15) -0.0001(12)
C46 0.060(2) 0.060(2) 0.062(2) -0.0156(17) 0.0307(19) -0.0149(16)
C47 0.101(3) 0.072(2) 0.063(2) -0.0216(19) 0.034(2) -0.023(2)
C48 0.076(3) 0.069(2) 0.075(3) -0.023(2) 0.012(2) -0.010(2)
C49 0.0409(19) 0.054(2) 0.104(3) -0.013(2) 0.025(2) -0.0060(15)
C50 0.0480(19) 0.0491(18) 0.070(2) 0.0005(16) 0.0276(18) -0.0004(15)
O1 0.0334(10) 0.0472(11) 0.0473(11) 0.0063(9) 0.0157(9) 0.0033(9)
N2 0.0400(14) 0.0481(14) 0.0527(16) 0.0051(12) 0.0199(12) 0.0011(11)
N1 0.0429(14) 0.0524(15) 0.0501(15) 0.0066(12) 0.0202(12) 0.0019(11)
N3 0.0406(13) 0.0451(13) 0.0432(14) -0.0103(11) 0.0184(12) -0.0044(11)
N4 0.0432(14) 0.0467(14) 0.0478(15) 0.0082(12) 0.0184(13) -0.0019(11)

loop_
_atom_type_symbol
_atom_type_description
_atom_type_scat_dispersion_real
_atom_type_scat_dispersion_imag
_atom_type_scat_source
C C 0.0033 0.0016 'International Tables Vol C Tables 4.2.6.8 and 6.1.1.4'
H H 0.0000 0.0000 'International Tables Vol C Tables 4.2.6.8 and 6.1.1.4'
N N 0.0061 0.0033 'International Tables Vol C Tables 4.2.6.8 and 6.1.1.4'
O O 0.0106 0.0060 'International Tables Vol C Tables 4.2.6.8 and 6.1.1.4'

loop_
_geom_angle_atom_site_label_1
_geom_angle_atom_site_label_2
_geom_angle_atom_site_label_3
_geom_angle
N1 C1 O1 112.4(2)
N1 C1 C27 130.5(2)
O1 C1 C27 117.0(2)
N2 C2 O1 112.6(2)
N2 C2 C3 129.7(2)
O1 C2 C3 117.7(2)
C4 C3 C8 119.7(2)
C4 C3 C2 120.4(3)
C8 C3 C2 119.9(2)
C5 C4 C3 119.1(3)
C5 C4 H4 120.5
C3 C4 H4 120.5
C6 C5 C4 121.2(3)
C6 C5 H5 119.4
C4 C5 H5 119.4
C5 C6 C7 120.8(3)
C5 C6 H6 119.6
C7 C6 H6 119.6
C8 C7 C6 117.8(3)
C8 C7 C9 121.2(2)
C6 C7 C9 121.0(2)
C7 C8 C3 121.4(2)
C7 C8 H8 119.3
C3 C8 H8 119.3
C10 C9 C14 118.4(3)
C10 C9 C7 120.0(3)
C14 C9 C7 121.6(2)
C11 C10 C9 120.7(3)
C11 C10 H10 119.7
C9 C10 H10 119.7
C12 C11 C10 120.9(3)
C12 C11 H11 119.6
C10 C11 H11 119.6
C11 C12 C13 119.1(3)
C11 C12 H12 120.4
C13 C12 H12 120.4
C12 C13 C14 121.1(3)
C12 C13 H13 119.4
C14 C13 H13 119.4
C13 C14 C9 119.8(3)
C13 C14 N3 119.1(2)
C9 C14 N3 121.0(2)
C16 C15 C20 119.0(2)
C16 C15 N3 120.5(2)
C20 C15 N3 120.5(2)
C15 C16 C17 120.8(3)
C15 C16 H16 119.6
C17 C16 H16 119.6
C18 C17 C16 120.3(3)
C18 C17 H17 119.9
C16 C17 H17 119.9
C19 C18 C17 118.7(3)
C19 C18 H18 120.6
C17 C18 H18 120.6
C18 C19 C20 122.0(3)
C18 C19 H19 119.0
C20 C19 H19 119.0
C19 C20 C15 119.3(3)
C19 C20 H20 120.4
C15 C20 H20 120.4
C22 C21 C26 118.0(2)
C22 C21 N3 121.5(2)
C26 C21 N3 120.5(2)
C23 C22 C21 119.9(3)
C23 C22 H22 120.1
C21 C22 H22 120.1
C24 C23 C22 121.8(3)
C24 C23 H23 119.1
C22 C23 H23 119.1
C23 C24 C25 118.7(3)
C23 C24 H24 120.6
C25 C24 H24 120.6
C24 C25 C26 120.9(3)
C24 C25 H25 119.5
C26 C25 H25 119.5
C25 C26 C21 120.7(3)
C25 C26 H26 119.7
C21 C26 H26 119.7
C28 C27 C32 119.9(2)
C28 C27 C1 119.7(2)
C32 C27 C1 120.3(2)
C29 C28 C27 119.6(2)
C29 C28 H28 120.2
C27 C28 H28 120.2
C30 C29 C28 120.3(3)
C30 C29 H29 119.9
C28 C29 H29 119.9
C29 C30 C31 121.4(3)
C29 C30 H30 119.3
C31 C30 H30 119.3
C32 C31 C30 118.2(2)
C32 C31 C33 123.2(2)
C30 C31 C33 118.6(2)
C31 C32 C27 120.7(2)
C31 C32 H32 119.7
C27 C32 H32 119.7
C38 C33 C34 117.8(2)
C38 C33 C31 123.7(2)
C34 C33 C31 118.4(2)
C35 C34 C33 121.5(3)
C35 C34 H34 119.2
C33 C34 H34 119.2
C36 C35 C34 120.2(3)
C36 C35 H35 119.9
C34 C35 H35 119.9
C35 C36 C37 119.7(3)
C35 C36 H36 120.2
C37 C36 H36 120.2
C36 C37 C38 121.1(3)
C36 C37 H37 119.4
C38 C37 H37 119.4
C37 C38 C33 119.7(2)
C37 C38 N4 118.5(2)
C33 C38 N4 121.9(2)
C44 C39 C40 118.6(3)
C44 C39 N4 121.9(3)
C40 C39 N4 119.5(3)
C41 C40 C39 120.6(3)
C41 C40 H40 119.7
C39 C40 H40 119.7
C40 C41 C42 120.7(3)
C40 C41 H41 119.6
C42 C41 H41 119.6
C43 C42 C41 119.2(3)
C43 C42 H42 120.4
C41 C42 H42 120.4
C42 C43 C44 120.6(3)
C42 C43 H43 119.7
C44 C43 H43 119.7
C39 C44 C43 120.2(3)
C39 C44 H44 119.9
C43 C44 H44 119.9
C50 C45 C46 118.1(3)
C50 C45 N4 121.8(3)
C46 C45 N4 120.0(2)
C47 C46 C45 121.0(3)
C47 C46 H46 119.5
C45 C46 H46 119.5
C48 C47 C46 120.7(3)
C48 C47 H47 119.6
C46 C47 H47 119.6
C47 C48 C49 118.7(3)
C47 C48 H48 120.7
C49 C48 H48 120.7
C48 C49 C50 121.5(3)
C48 C49 H49 119.3
C50 C49 H49 119.3
C49 C50 C45 120.0(3)
C49 C50 H50 120.0
C45 C50 H50 120.0
C2 O1 C1 102.4(2)
C2 N2 N1 106.2(2)
C1 N1 N2 106.4(2)
C21 N3 C15 123.6(2)
C21 N3 C14 119.0(2)
C15 N3 C14 116.9(2)
C45 N4 C39 123.9(2)
C45 N4 C38 119.6(2)
C39 N4 C38 116.1(2)

loop_
_geom_bond_atom_site_label_1
_geom_bond_atom_site_label_2
_geom_bond_distance
C1 N1 1.288(3)
C1 O1 1.366(3)
C1 C27 1.458(3)
C2 N2 1.288(3)
C2 O1 1.363(3)
C2 C3 1.459(3)
C3 C4 1.383(3)
C3 C8 1.391(3)
C4 C5 1.378(4)
C4 H4 0.9300
C5 C6 1.376(4)
C5 H5 0.9300
C6 C7 1.391(4)
C6 H6 0.9300
C7 C8 1.389(3)
C7 C9 1.494(4)
C8 H8 0.9300
C9 C10 1.396(4)
C9 C14 1.400(4)
C10 C11 1.378(4)
C10 H10 0.9300
C11 C12 1.376(4)
C11 H11 0.9300
C12 C13 1.380(4)
C12 H12 0.9300
C13 C14 1.386(4)
C13 H13 0.9300
C14 N3 1.431(3)
C15 C16 1.376(3)
C15 C20 1.385(4)
C15 N3 1.422(3)
C16 C17 1.381(4)
C16 H16 0.9300
C17 C18 1.374(4)
C17 H17 0.9300
C18 C19 1.364(4)
C18 H18 0.9300
C19 C20 1.378(4)
C19 H19 0.9300
C20 H20 0.9300
C21 C22 1.389(4)
C21 C26 1.394(3)
C21 N3 1.404(3)
C22 C23 1.383(4)
C22 H22 0.9300
C23 C24 1.361(4)
C23 H23 0.9300
C24 C25 1.370(4)
C24 H24 0.9300
C25 C26 1.378(4)
C25 H25 0.9300
C26 H26 0.9300
C27 C28 1.390(3)
C27 C32 1.394(3)
C28 C29 1.379(4)
C28 H28 0.9300
C29 C30 1.375(4)
C29 H29 0.9300
C30 C31 1.395(3)
C30 H30 0.9300
C31 C32 1.387(3)
C31 C33 1.484(3)
C32 H32 0.9300
C33 C38 1.395(3)
C33 C34 1.396(3)
C34 C35 1.372(3)
C34 H34 0.9300
C35 C36 1.366(4)
C35 H35 0.9300
C36 C37 1.370(4)
C36 H36 0.9300
C37 C38 1.392(4)
C37 H37 0.9300
C38 N4 1.433(3)
C39 C44 1.381(4)
C39 C40 1.388(4)
C39 N4 1.414(3)
C40 C41 1.372(4)
C40 H40 0.9300
C41 C42 1.373(5)
C41 H41 0.9300
C42 C43 1.369(5)
C42 H42 0.9300
C43 C44 1.388(4)
C43 H43 0.9300
C44 H44 0.9300
C45 C50 1.380(4)
C45 C46 1.389(4)
C45 N4 1.406(3)
C46 C47 1.370(4)
C46 H46 0.9300
C47 C48 1.364(5)
C47 H47 0.9300
C48 C49 1.372(4)
C48 H48 0.9300
C49 C50 1.379(4)
C49 H49 0.9300
C50 H50 0.9300
N2 N1 1.405(3)

loop_
_geom_torsion_atom_site_label_1
_geom_torsion_atom_site_label_2
_geom_torsion_atom_site_label_3
_geom_torsion_atom_site_label_4
_geom_torsion
N2 C2 C3 C4 20.1(4)
O1 C2 C3 C4 -160.9(2)
N2 C2 C3 C8 -160.4(3)
O1 C2 C3 C8 18.7(3)
C8 C3 C4 C5 -0.2(4)
C2 C3 C4 C5 179.3(2)
C3 C4 C5 C6 -0.1(4)
C4 C5 C6 C7 0.5(4)
C5 C6 C7 C8 -0.7(4)
C5 C6 C7 C9 178.7(2)
C6 C7 C8 C3 0.4(4)
C9 C7 C8 C3 -179.0(2)
C4 C3 C8 C7 0.0(4)
C2 C3 C8 C7 -179.5(2)
C8 C7 C9 C10 129.5(3)
C6 C7 C9 C10 -49.8(4)
C8 C7 C9 C14 -52.1(3)
C6 C7 C9 C14 128.5(3)
C14 C9 C10 C11 0.6(4)
C7 C9 C10 C11 179.0(2)
C9 C10 C11 C12 -0.3(5)
C10 C11 C12 C13 -0.2(5)
C11 C12 C13 C14 0.4(4)
C12 C13 C14 C9 -0.1(4)
C12 C13 C14 N3 -177.0(2)
C10 C9 C14 C13 -0.4(4)
C7 C9 C14 C13 -178.8(2)
C10 C9 C14 N3 176.5(2)
C7 C9 C14 N3 -1.9(4)
C20 C15 C16 C17 -0.8(4)
N3 C15 C16 C17 177.5(2)
C15 C16 C17 C18 1.9(4)
C16 C17 C18 C19 -1.0(5)
C17 C18 C19 C20 -0.8(5)
C18 C19 C20 C15 1.8(5)
C16 C15 C20 C19 -0.9(4)
N3 C15 C20 C19 -179.3(3)
C26 C21 C22 C23 -0.4(4)
N3 C21 C22 C23 -179.1(2)
C21 C22 C23 C24 0.6(4)
C22 C23 C24 C25 -0.6(5)
C23 C24 C25 C26 0.3(4)
C24 C25 C26 C21 -0.1(4)
C22 C21 C26 C25 0.1(4)
N3 C21 C26 C25 178.8(2)
N1 C1 C27 C28 172.7(3)
O1 C1 C27 C28 -6.6(4)
N1 C1 C27 C32 -5.2(4)
O1 C1 C27 C32 175.6(2)
C32 C27 C28 C29 1.4(4)
C1 C27 C28 C29 -176.5(3)
C27 C28 C29 C30 0.0(5)
C28 C29 C30 C31 -0.7(5)
C29 C30 C31 C32 0.0(4)
C29 C30 C31 C33 178.6(3)
C30 C31 C32 C27 1.4(4)
C33 C31 C32 C27 -177.1(2)
C28 C27 C32 C31 -2.1(4)
C1 C27 C32 C31 175.8(2)
C32 C31 C33 C38 43.1(4)
C30 C31 C33 C38 -135.3(3)
C32 C31 C33 C34 -140.8(2)
C30 C31 C33 C34 40.8(3)
C38 C33 C34 C35 1.0(4)
C31 C33 C34 C35 -175.4(2)
C33 C34 C35 C36 -0.6(4)
C34 C35 C36 C37 0.0(4)
C35 C36 C37 C38 0.3(5)
C36 C37 C38 C33 0.1(4)
C36 C37 C38 N4 -179.3(3)
C34 C33 C38 C37 -0.7(4)
C31 C33 C38 C37 175.4(2)
C34 C33 C38 N4 178.7(2)
C31 C33 C38 N4 -5.1(4)
C44 C39 C40 C41 1.7(4)
N4 C39 C40 C41 -176.2(3)
C39 C40 C41 C42 -0.7(5)
C40 C41 C42 C43 -0.8(5)
C41 C42 C43 C44 1.3(5)
C40 C39 C44 C43 -1.3(4)
N4 C39 C44 C43 176.6(3)
C42 C43 C44 C39 -0.2(5)
C50 C45 C46 C47 1.8(4)
N4 C45 C46 C47 -175.2(3)
C45 C46 C47 C48 -2.6(5)
C46 C47 C48 C49 1.3(5)
C47 C48 C49 C50 1.0(5)
C48 C49 C50 C45 -1.8(5)
C46 C45 C50 C49 0.4(4)
N4 C45 C50 C49 177.4(2)
N2 C2 O1 C1 0.1(3)
C3 C2 O1 C1 -179.1(2)
N1 C1 O1 C2 0.2(3)
C27 C1 O1 C2 179.6(2)
O1 C2 N2 N1 -0.3(3)
C3 C2 N2 N1 178.8(2)
O1 C1 N1 N2 -0.4(3)
C27 C1 N1 N2 -179.7(2)
C2 N2 N1 C1 0.5(3)
C22 C21 N3 C15 -22.0(4)
C26 C21 N3 C15 159.3(2)
C22 C21 N3 C14 150.5(3)
C26 C21 N3 C14 -28.2(3)
C16 C15 N3 C21 138.7(3)
C20 C15 N3 C21 -43.0(4)
C16 C15 N3 C14 -34.0(3)
C20 C15 N3 C14 144.3(3)
C13 C14 N3 C21 -67.1(3)
C9 C14 N3 C21 116.0(3)
C13 C14 N3 C15 105.9(3)
C9 C14 N3 C15 -71.0(3)
C50 C45 N4 C39 34.4(4)
C46 C45 N4 C39 -148.7(3)
C50 C45 N4 C38 -153.5(2)
C46 C45 N4 C38 23.4(4)
C44 C39 N4 C45 30.4(4)
C40 C39 N4 C45 -151.7(3)
C44 C39 N4 C38 -142.0(3)
C40 C39 N4 C38 35.9(3)
C37 C38 N4 C45 -116.8(3)
C33 C38 N4 C45 63.8(3)
C37 C38 N4 C39 55.9(3)
C33 C38 N4 C39 -123.5(3)
